data_2003257
loop_
_publ_author_name
'Blake, A. J.'
'McNab, H.'

_publ_section_title 2,2-Dimethyl-5-(2-methyl-4-phenyl-3,4-diaza-2-butenylidene)-1,3-dioxane-4,6-dione
_journal_issue 3
_journal_name_full 'Acta Crystallographica Section C'
_journal_page_first 527
_journal_page_last 529
_journal_paper_doi 10.1107/S0108270194008371
_journal_volume 51
_journal_year 1995
_chemical_compound_source
;
The title compound was obtained by the reaction of PhNHN=C(Me)CHO
with 2,2-dimethyl-1,3-dioxane-4,6-dione.
Crystals were grown from ethanol (McNab & Stobie, 1982).
;
_chemical_formula_structural 'C15 H16 N2 O4'
_chemical_formula_sum 'C15 H16 N2 O4'
_chemical_formula_weight 288.30
_chemical_melting_point 412.6(5)
_chemical_name_common
;
5-(1,2-Diaza-3-methyl-1-phenylbutadien-4-ylidene)-Meldrum's acid
;
_chemical_name_systematic
;
5-(1,2-Diaza-3-methyl-1-phenylbutadien-4-ylidene)-2,2-dimethyl-1,3-dioxane
-4,6-dione
;
_space_group_IT_number 2
_symmetry_cell_setting triclinic
_symmetry_space_group_name_Hall '-P 1'
_symmetry_space_group_name_H-M 'P -1'
_audit_creation_method SHELXL
_cell_angle_alpha 78.01(3)
_cell_angle_beta 83.36(3)
_cell_angle_gamma 71.41(3)
_cell_formula_units_Z 2
_cell_length_a 7.544(3)
_cell_length_b 8.576(3)
_cell_length_c 12.014(7)
_cell_measurement_reflns_used 12
_cell_measurement_temperature 295(2)
_cell_measurement_theta_max 16
_cell_measurement_theta_min 15
_cell_volume 719.6(6)
_computing_cell_refinement 'Stoe DIF4 (Stoe & Cie, 1988a)'
_computing_data_collection 'DIF4 (Stoe & Cie, 1988a)'
_computing_data_reduction 'REDU4 (Stoe & Cie, 1988b)'
_computing_molecular_graphics 'SHELXTL/PC (Sheldrick, 1992)'
_computing_structure_refinement 'SHELXL93 (Sheldrick, 1993)'
_computing_structure_solution 'SHELXS86 (Sheldrick, 1990)'
_diffrn_ambient_temperature 295(2)
_diffrn_measurement_device 'Stoe Stadi-4'
_diffrn_measurement_method \w-2\q
_diffrn_radiation_monochromator graphite
_diffrn_radiation_source 'fine-focus sealed tube'
_diffrn_radiation_type MoK\a
_diffrn_radiation_wavelength 0.71073
_diffrn_reflns_av_R_equivalents 0.0116
_diffrn_reflns_av_sigmaI/netI 0.0284
_diffrn_reflns_limit_h_max 8
_diffrn_reflns_limit_h_min -7
_diffrn_reflns_limit_k_max 9
_diffrn_reflns_limit_k_min -8
_diffrn_reflns_limit_l_max 12
_diffrn_reflns_limit_l_min 0
_diffrn_reflns_number 1858
_diffrn_reflns_theta_max 22.52
_diffrn_reflns_theta_min 1.74
_diffrn_standards_decay_% 2.0
_diffrn_standards_interval_time 120
_diffrn_standards_number 3
_exptl_absorpt_coefficient_mu 0.098
_exptl_absorpt_correction_type none
_exptl_crystal_colour Orange
_exptl_crystal_density_diffrn 1.330
_exptl_crystal_description Lath
_exptl_crystal_F_000 304
_exptl_crystal_size_max 0.75
_exptl_crystal_size_mid 0.33
_exptl_crystal_size_min 0.075
_refine_diff_density_max 0.216
_refine_diff_density_min -0.200
_refine_ls_extinction_coef 0.0458(87)
_refine_ls_extinction_method 'SHELXL93 (Sheldrick, 1993)'
_refine_ls_goodness_of_fit_all 1.056
_refine_ls_goodness_of_fit_obs 1.124
_refine_ls_hydrogen_treatment
;
 H10 was constrained to lie 1.00\%A from N10, other H atoms
were placed in calculated positions.
;
_refine_ls_matrix_type full
_refine_ls_number_parameters 185
_refine_ls_number_reflns 1845
_refine_ls_number_restraints 1
_refine_ls_restrained_S_all 1.085
_refine_ls_restrained_S_obs 1.124
_refine_ls_R_factor_all 0.0541
_refine_ls_R_factor_obs 0.0397
_refine_ls_shift/esd_max 0.367
_refine_ls_shift/esd_mean 0.021
_refine_ls_structure_factor_coef Fsqd
_refine_ls_weighting_scheme
; calc w = 1/[\s^2^(F~o~^2^) + (0.1000P)^2^ + 0.0000P]
 where P = (F~o~^2^ + 2F~c~^2^)/3
;
_refine_ls_wR_factor_all 0.1394
_refine_ls_wR_factor_obs 0.1285
_reflns_number_observed 1499
_reflns_number_total 1847
_reflns_observed_criterion >2sigma(I)
_cod_data_source_file ha1123.cif
_cod_data_source_block melphme
_cod_depositor_comments
;
The following automatic conversions were performed:

'_chemical_melting_point' value '139-140\%C' was changed to
'412.6(5)' - it was converted from degrees Celsius(C) to Kelvins(K),
the average value was taken and precision was
estimated.

'_symmetry_cell_setting' value 'Triclinic' changed to
'triclinic' according to
/home/saulius/struct/CIF-dictionaries/cif_core.dic dictionary named
'cif_core.dic' version 2.4.1 from 2010-06-29.

Automatic conversion script
Id: cif_fix_values 1715 2011-07-08 13:25:40Z adriana 
;
_cod_database_code 2003257

loop_
_symmetry_equiv_pos_as_xyz
'x, y, z'
'-x, -y, -z'

loop_
_atom_site_aniso_label
_atom_site_aniso_U_11
_atom_site_aniso_U_12
_atom_site_aniso_U_13
_atom_site_aniso_U_22
_atom_site_aniso_U_23
_atom_site_aniso_U_33
O1 0.0747(11) -0.0237(7) -0.0103(7) 0.0318(8) -0.0091(7) 0.0440(9)
C2 0.0549(13) -0.0176(10) -0.0049(9) 0.0363(12) -0.0094(9) 0.0358(12)
C2A 0.071(2) -0.0186(12) -0.0072(11) 0.0578(15) -0.0252(12) 0.0497(14)
C2B 0.0556(15) -0.0120(12) -0.0080(11) 0.055(2) -0.0148(12) 0.055(2)
O3 0.0563(10) -0.0222(7) 0.0015(7) 0.0456(9) -0.0134(7) 0.0365(8)
C4 0.0519(13) -0.0153(10) -0.0026(10) 0.0302(11) -0.0097(9) 0.0414(12)
O4 0.0803(12) -0.0465(10) 0.0118(8) 0.0594(11) -0.0168(8) 0.0579(11)
C5 0.0452(12) -0.0147(9) -0.0054(9) 0.0287(11) -0.0055(9) 0.0359(11)
C6 0.0535(13) -0.0151(10) -0.0069(9) 0.0338(12) -0.0077(10) 0.0393(13)
O6 0.1102(14) -0.0391(9) -0.0128(8) 0.0409(9) 0.0033(8) 0.0425(10)
C7 0.0495(13) -0.0181(10) -0.0044(9) 0.0353(12) -0.0038(9) 0.0337(11)
C8 0.0448(12) -0.0161(9) -0.0023(9) 0.0325(11) -0.0103(9) 0.0369(12)
C8M 0.074(2) -0.0180(11) -0.0045(11) 0.0340(12) -0.0080(10) 0.0416(13)
N9 0.0478(11) -0.0166(8) -0.0030(8) 0.0330(10) -0.0115(8) 0.0391(10)
N10 0.0520(11) -0.0166(8) -0.0026(8) 0.0317(10) -0.0115(8) 0.0376(10)
C1P 0.0349(11) -0.0117(9) -0.0025(8) 0.0376(12) -0.0119(9) 0.0367(12)
C2P 0.0494(13) -0.0088(10) -0.0046(10) 0.0338(12) -0.0145(10) 0.0437(13)
C3P 0.0578(14) -0.0099(11) -0.0112(11) 0.0447(13) -0.0186(11) 0.0473(14)
C4P 0.064(2) -0.0192(13) -0.0034(11) 0.068(2) -0.0214(12) 0.0407(13)
C5P 0.079(2) -0.0386(14) 0.0020(12) 0.070(2) -0.0068(12) 0.0433(14)
C6P 0.069(2) -0.0339(12) -0.0003(11) 0.0545(15) -0.0093(11) 0.0445(14)

loop_
_atom_site_label
_atom_site_occupancy
_atom_site_fract_x
_atom_site_fract_y
_atom_site_fract_z
_atom_site_U_iso_or_equiv
_atom_site_thermal_displace_type
_atom_site_calc_flag
_atom_site_refinement_flags
_atom_site_type_symbol
O1 1 0.2374(2) 0.2956(2) 0.82567(12) 0.0474(5) Uani d . O
C2 1 0.2004(3) 0.4137(2) 0.7209(2) 0.0408(6) Uani d . C
C2A 1 0.2316(4) 0.3119(3) 0.6290(2) 0.0569(7) Uani d . C
H2A1 1 0.1422(4) 0.2507(3) 0.6405(2) 0.068 Uiso calc R H
H2A2 1 0.3560(4) 0.2349(3) 0.6315(2) 0.068 Uiso calc R H
H2A3 1 0.2164(4) 0.3848(3) 0.5561(2) 0.068 Uiso calc R H
C2B 1 0.0055(3) 0.5346(3) 0.7267(2) 0.0554(7) Uani d . C
H2B1 1 -0.0843(3) 0.4738(3) 0.7411(2) 0.066 Uiso calc R H
H2B2 1 -0.0175(3) 0.6115(3) 0.6556(2) 0.066 Uiso calc R H
H2B3 1 -0.0056(3) 0.5954(3) 0.7871(2) 0.066 Uiso calc R H
O3 1 0.3367(2) 0.5016(2) 0.69950(11) 0.0439(4) Uani d . O
C4 1 0.3673(3) 0.5714(2) 0.7839(2) 0.0400(6) Uani d . C
O4 1 0.4654(2) 0.6617(2) 0.76169(13) 0.0602(5) Uani d . O
C5 1 0.2926(3) 0.5147(2) 0.8982(2) 0.0355(5) Uani d . C
C6 1 0.2617(3) 0.3502(3) 0.9186(2) 0.0412(6) Uani d . C
O6 1 0.2589(3) 0.2608(2) 1.01041(13) 0.0615(5) Uani d . O
C7 1 0.2684(3) 0.5915(2) 0.9891(2) 0.0384(5) Uani d . C
H7 1 0.2526(3) 0.5235(2) 1.0583(2) 0.046 Uiso calc R H
C8 1 0.2622(3) 0.7571(2) 1.0000(2) 0.0364(5) Uani d . C
C8M 1 0.2414(3) 0.9034(3) 0.9051(2) 0.0491(6) Uani d G C
H8M1 1 0.1892(19) 0.8770(21) 0.8333(9) 0.059 Uiso d G H
H8M2 1 0.3715(12) 0.9315(20) 0.8794(13) 0.059 Uiso d G H
H8M3 1 0.1399(15) 1.0095(14) 0.9346(14) 0.059 Uiso d G H
N9 1 0.2675(2) 0.7654(2) 1.10718(14) 0.0381(5) Uani d . N
N10 1 0.2704(2) 0.9075(2) 1.13387(13) 0.0387(5) Uani d D N
H10 1 0.2641(29) 1.0112(15) 1.0761(13) 0.046 Uiso d D H
C1P 1 0.2730(2) 0.9166(2) 1.24865(8) 0.0354(5) Uani d G C
C2P 1 0.3019(2) 1.05723(14) 1.27502(9) 0.0419(6) Uani d G C
C3P 1 0.3058(2) 1.06988(15) 1.38855(11) 0.0490(6) Uani d G C
C4P 1 0.2809(2) 0.9418(2) 1.47570(8) 0.0561(7) Uani d G C
C5P 1 0.2520(3) 0.8012(2) 1.44930(9) 0.0610(7) Uani d G C
C6P 1 0.2481(2) 0.78853(15) 1.33577(11) 0.0526(6) Uani d G C
H2P 1 0.3212(3) 1.1564(2) 1.20754(12) 0.063 Uiso d G H
H3P 1 0.3282(4) 1.1788(2) 1.4090(2) 0.063 Uiso d G H
H4P 1 0.2839(3) 0.9516(3) 1.56359(9) 0.063 Uiso d G H
H5P 1 0.2327(4) 0.7020(2) 1.51678(12) 0.063 Uiso d G H
H6P 1 0.2257(4) 0.6796(2) 1.3153(2) 0.063 Uiso d G H

loop_
_atom_type_symbol
_atom_type_description
_atom_type_scat_source
_atom_type_scat_dispersion_real
_atom_type_scat_dispersion_imag
C C 'International Tables Vol C Tables 4.2.6.8 and 6.1.1.4' 0.0033 0.001
H H 'International Tables Vol C Tables 4.2.6.8 and 6.1.1.4' 0.0000 0.000
N N 'International Tables Vol C Tables 4.2.6.8 and 6.1.1.4' 0.0061 0.003
O O 'International Tables Vol C Tables 4.2.6.8 and 6.1.1.4' 0.0106 0.006

loop_
_geom_angle_atom_site_label_1
_geom_angle_atom_site_label_2
_geom_angle_atom_site_label_3
_geom_angle
_geom_angle_publ_flag
C6 O1 C2 118.2(2) y
O3 C2 O1 109.1(2) y
O3 C2 C2A 107.0(2) y
O1 C2 C2A 105.9(2) y
O3 C2 C2B 110.4(2) y
O1 C2 C2B 110.6(2) y
C2A C2 C2B 113.5(2) y
C4 O3 C2 118.4(2) y
O4 C4 O3 118.2(2) y
O4 C4 C5 125.6(2) y
O3 C4 C5 115.9(2) y
C7 C5 C4 126.0(2) y
C7 C5 C6 117.1(2) y
C4 C5 C6 116.5(2) y
O6 C6 O1 118.2(2) y
O6 C6 C5 125.5(2) y
O1 C6 C5 116.2(2) y
C5 C7 C8 132.9(2) y
N9 C8 C7 110.5(2) y
N9 C8 C8M 123.7(2) y
C7 C8 C8M 125.7(2) y
C8 N9 N10 119.2(2) y
N9 N10 C1P 119.06(15) y
C6P C1P C2P 120.0 ?
C6P C1P N10 121.38(10) y
C2P C1P N10 118.60(10) y
C1P C2P C3P 120.0 ?
C2P C3P C4P 120.0 ?
C3P C4P C5P 120.0 ?
C6P C5P C4P 120.0 ?
C1P C6P C5P 120.0 ?

loop_
_geom_bond_atom_site_label_1
_geom_bond_atom_site_label_2
_geom_bond_distance
_geom_bond_publ_flag
O1 C6 1.349(3) y
O1 C2 1.435(3) y
C2 O3 1.430(2) y
C2 C2A 1.499(3) y
C2 C2B 1.508(3) y
O3 C4 1.354(2) y
C4 O4 1.206(3) y
C4 C5 1.469(3) y
C5 C7 1.355(3) y
C5 C6 1.469(3) y
C6 O6 1.208(3) y
C7 C8 1.439(3) y
C8 N9 1.309(3) y
C8 C8M 1.490(3) y
N9 N10 1.330(2) y
N10 C1P 1.400(2) y
C1P C6P 1.39 ?
C1P C2P 1.39 ?
C2P C3P 1.39 ?
C3P C4P 1.39 ?
C4P C5P 1.40 ?
C5P C6P 1.39 ?

loop_
_geom_torsion_atom_site_label_1
_geom_torsion_atom_site_label_2
_geom_torsion_atom_site_label_3
_geom_torsion_atom_site_label_4
_geom_torsion
_geom_torsion_publ_flag
C6 O1 C2 O3 50.2(2) ?
C6 O1 C2 C2A 165.1(2) ?
C6 O1 C2 C2B -71.5(2) ?
O1 C2 O3 C4 -50.6(2) ?
C2A C2 O3 C4 -164.8(2) ?
C2B C2 O3 C4 71.2(2) ?
C2 O3 C4 O4 -171.4(2) ?
C2 O3 C4 C5 14.8(3) ?
O4 C4 C5 C7 22.7(4) ?
O3 C4 C5 C7 -164.1(2) ?
O4 C4 C5 C6 -150.0(2) ?
O3 C4 C5 C6 23.2(3) ?
C2 O1 C6 O6 166.8(2) ?
C2 O1 C6 C5 -14.2(3) ?
C7 C5 C6 O6 -17.9(3) ?
C4 C5 C6 O6 155.4(2) ?
C7 C5 C6 O1 163.1(2) ?
C4 C5 C6 O1 -23.6(3) ?
C4 C5 C7 C8 16.6(4) y
C6 C5 C7 C8 -170.8(2) y
C5 C7 C8 N9 -169.2(2) y
C5 C7 C8 C8M 14.2(4) y
C7 C8 N9 N10 177.4(2) y
C8M C8 N9 N10 -5.9(3) y
C8 N9 N10 C1P 179.0(2) y
N9 N10 C1P C6P -8.5(2) y
N9 N10 C1P C2P 171.33(13) y
C6P C1P C2P C3P 0.0 ?
N10 C1P C2P C3P -179.83(14) ?
C1P C2P C3P C4P 0.0 ?
C2P C3P C4P C5P 0.0 ?
C3P C4P C5P C6P 0.0 ?
C2P C1P C6P C5P 0.0 ?
N10 C1P C6P C5P 179.82(14) ?
C4P C5P C6P C1P 0.0 ?

loop_
_cod_related_entry_id
_cod_related_entry_database
_cod_related_entry_code
1 ChemSpider 21187424
